data_4026917
loop_
_publ_author_name
'Mark A. Honey'
'Raffaele Pasceri'
'William Lewis'
'Christopher J. Moody'

_publ_section_title
;
 Diverse Trifluoromethyl Heterocycles from a Single Precursor
;
_journal_name_full 'Journal of Organic Chemistry'
_journal_page_first 1396
_journal_page_last 1405
_journal_paper_doi 10.1021/jo202201w
_journal_volume 77
_journal_year 2012
_chemical_formula_moiety 'C14 H14 F3 N O5'
_chemical_formula_sum 'C14 H14 F3 N O5'
_chemical_formula_weight 333.26
_chemical_name_systematic
; 
 ? 
;
_space_group_IT_number 14
_symmetry_cell_setting monoclinic
_symmetry_space_group_name_Hall '-P 2yn'
_symmetry_space_group_name_H-M 'P 1 21/n 1'
_atom_sites_solution_hydrogens mixed
_atom_sites_solution_primary iterative
_atom_sites_solution_secondary difmap
_audit_creation_method 'enCIFer editing of SHELXL-97 created file'
_cell_angle_alpha 90.00
_cell_angle_beta 115.637(14)
_cell_angle_gamma 90.00
_cell_formula_units_Z 4
_cell_length_a 9.5898(11)
_cell_length_b 15.6530(15)
_cell_length_c 11.0541(13)
_cell_measurement_reflns_used 3061
_cell_measurement_temperature 90(2)
_cell_measurement_theta_max 74.32
_cell_measurement_theta_min 4.43
_cell_volume 1496.0(3)
_computing_cell_refinement
;
CrysAlisPro, Agilent Technologies,
Version 1.171.35.15 (release 03-08-2011 CrysAlis171 .NET)
(compiled Aug  3 2011,13:03:54)
;
_computing_data_collection
;
CrysAlisPro, Agilent Technologies,
Version 1.171.35.15 (release 03-08-2011 CrysAlis171 .NET)
(compiled Aug  3 2011,13:03:54)
;
_computing_data_reduction
;
CrysAlisPro, Agilent Technologies,
Version 1.171.35.15 (release 03-08-2011 CrysAlis171 .NET)
(compiled Aug  3 2011,13:03:54)
;
_computing_molecular_graphics ' ? '
_computing_publication_material 'enCIFer(Allen et al.,2004);PLATON(Spek,2003)'
_computing_structure_refinement 'SHELXL97 (Sheldrick, 2008)'
_computing_structure_solution
;
  Olex2 1.1
  (compiled 2011.09.07 svn.r1971, GUI svn.r3853)
;
_diffrn_ambient_temperature 90(2)
_diffrn_detector_area_resol_mean 10.3613
_diffrn_measured_fraction_theta_full 0.997
_diffrn_measured_fraction_theta_max 0.972
_diffrn_measurement_device_type 'SuperNova, Single source at offset), Atlas'
_diffrn_measurement_method '\w scans'
_diffrn_radiation_monochromator mirror
_diffrn_radiation_source 'SuperNova (Cu) x-ray Source'
_diffrn_radiation_type 'Cu K\a'
_diffrn_radiation_wavelength 1.54184
_diffrn_reflns_av_R_equivalents 0.0218
_diffrn_reflns_av_sigmaI/netI 0.0238
_diffrn_reflns_limit_h_max 11
_diffrn_reflns_limit_h_min -11
_diffrn_reflns_limit_k_max 19
_diffrn_reflns_limit_k_min -19
_diffrn_reflns_limit_l_max 13
_diffrn_reflns_limit_l_min -10
_diffrn_reflns_number 6992
_diffrn_reflns_theta_full 67.50
_diffrn_reflns_theta_max 74.49
_diffrn_reflns_theta_min 5.12
_diffrn_standards_decay_% 0
_diffrn_standards_number 0
_exptl_absorpt_coefficient_mu 1.191
_exptl_absorpt_correction_T_max 1.558
_exptl_absorpt_correction_T_min 0.830
_exptl_absorpt_correction_type gaussian
_exptl_absorpt_process_details
;
CrysAlisPro, Agilent Technologies,
Version 1.171.35.15 (release 03-08-2011 CrysAlis171 .NET)
(compiled Aug  3 2011,13:03:54)
numerical absorption correction based on gaussian integration over
            a multifaceted crystal model
;
_exptl_crystal_colour colourless
_exptl_crystal_density_diffrn 1.480
_exptl_crystal_description rod
_exptl_crystal_F_000 688
_exptl_crystal_size_max 0.5160
_exptl_crystal_size_mid 0.2406
_exptl_crystal_size_min 0.1444
_refine_diff_density_max 0.233
_refine_diff_density_min -0.226
_refine_diff_density_rms 0.047
_refine_ls_extinction_method none
_refine_ls_goodness_of_fit_ref 1.044
_refine_ls_hydrogen_treatment constr
_refine_ls_matrix_type full
_refine_ls_number_parameters 211
_refine_ls_number_reflns 2959
_refine_ls_number_restraints 0
_refine_ls_restrained_S_all 1.044
_refine_ls_R_factor_all 0.0406
_refine_ls_R_factor_gt 0.0355
_refine_ls_shift/su_max 0.000
_refine_ls_shift/su_mean 0.000
_refine_ls_structure_factor_coef Fsqd
_refine_ls_weighting_details 'calc w=1/[\s^2^(Fo^2^)+(0.0467P)^2^+0.4990P] where P=(Fo^2^+2Fc^2^)/3'
_refine_ls_weighting_scheme calc
_refine_ls_wR_factor_gt 0.0888
_refine_ls_wR_factor_ref 0.0930
_reflns_number_gt 2600
_reflns_number_total 2959
_reflns_threshold_expression I>2\s(I)
_cod_data_source_file jo202201w_si_002_3c.cif
_cod_data_source_block rpcjmg
_cod_original_sg_symbol_H-M 'P 21/n'
_cod_database_code 4026917
_nottingham_internal_coll_name RPCJMG
_nottingham_internal_coll_number 10716
_nottingham_internal_coll_client RP/CJM
_nottingham_internal_coll_type custom
_nottingham_internal_coll_frame_time '3.0000 and 5.0000'
_nottingham_internal_coll_frame_width 2.0000
_nottingham_internal_coll_frame_method '\w scans'
_nottingham_internal_coll_user WL
_nottingham_internal_coll_date 5/8/2011
_nottingham_internal_process_user WL
_nottingham_internal_process_date 07/09/2011
_nottingham_internal_solution_user wl
_nottingham_internal_solution_date 7/9/2011
_nottingham_internal_refinement_user wl
_nottingham_internal_refinement_date 11/10/2011
_nottingham_internal_validation_user wl
_nottingham_internal_validation_date 12/10/2011
_nottingham_internal_archive_date 12/10/2011

loop_
_symmetry_equiv_pos_as_xyz
'x, y, z'
'-x+1/2, y+1/2, -z+1/2'
'-x, -y, -z'
'x-1/2, -y-1/2, z-1/2'

loop_
_atom_site_label
_atom_site_type_symbol
_atom_site_fract_x
_atom_site_fract_y
_atom_site_fract_z
_atom_site_U_iso_or_equiv
_atom_site_adp_type
_atom_site_occupancy
_atom_site_symmetry_multiplicity
_atom_site_calc_flag
_atom_site_refinement_flags
O1 O 0.90593(10) 0.42518(7) 0.07505(9) 0.0217(2) Uani 1 1 d .
C2 C 0.82438(14) 0.44677(9) 0.14528(13) 0.0186(3) Uani 1 1 d .
N3 N 0.69765(12) 0.48796(7) 0.08139(11) 0.0191(2) Uani 1 1 d .
C4 C 0.67735(14) 0.49991(9) -0.05606(13) 0.0204(3) Uani 1 1 d .
C5 C 0.81372(14) 0.44933(9) -0.06202(13) 0.0198(3) Uani 1 1 d .
H5 H 0.8743 0.4867 -0.0953 0.024 Uiso 1 1 calc R
C6 C 0.89015(14) 0.41998(8) 0.28517(13) 0.0187(3) Uani 1 1 d .
C7 C 1.02246(15) 0.36925(9) 0.33758(14) 0.0216(3) Uani 1 1 d .
H7 H 1.0718 0.3539 0.2825 0.026 Uiso 1 1 calc R
C8 C 1.08302(15) 0.34085(9) 0.46942(14) 0.0228(3) Uani 1 1 d .
H8 H 1.1729 0.3059 0.5041 0.027 Uiso 1 1 calc R
C9 C 1.01142(15) 0.36384(9) 0.55039(13) 0.0212(3) Uani 1 1 d .
C10 C 0.87980(15) 0.41588(9) 0.49917(14) 0.0211(3) Uani 1 1 d .
H10 H 0.8320 0.4322 0.5550 0.025 Uiso 1 1 calc R
C11 C 0.81951(14) 0.44338(9) 0.36817(13) 0.0197(3) Uani 1 1 d .
H11 H 0.7297 0.4784 0.3337 0.024 Uiso 1 1 calc R
O12 O 1.06054(12) 0.33927(7) 0.68012(10) 0.0271(2) Uani 1 1 d .
C13 C 1.19439(18) 0.28525(11) 0.73539(16) 0.0335(4) Uani 1 1 d .
H13A H 1.1776 0.2348 0.6782 0.050 Uiso 1 1 calc R
H13B H 1.2122 0.2672 0.8258 0.050 Uiso 1 1 calc R
H13C H 1.2848 0.3168 0.7399 0.050 Uiso 1 1 calc R
O14 O 0.53601(10) 0.47021(7) -0.15089(10) 0.0250(2) Uani 1 1 d .
H14 H 0.4664 0.4828 -0.1270 0.038 Uiso 1 1 calc R
C15 C 0.69373(17) 0.59517(10) -0.07877(15) 0.0263(3) Uani 1 1 d .
F16 F 0.68427(12) 0.60992(6) -0.20109(9) 0.0384(2) Uani 1 1 d .
F17 F 0.58514(10) 0.64172(6) -0.06481(10) 0.0366(2) Uani 1 1 d .
F18 F 0.83203(10) 0.62511(6) 0.00945(9) 0.0296(2) Uani 1 1 d .
C19 C 0.75760(14) 0.36992(9) -0.14854(14) 0.0203(3) Uani 1 1 d .
O20 O 0.76015(12) 0.29951(7) -0.10489(11) 0.0293(2) Uani 1 1 d .
O21 O 0.70552(11) 0.39163(6) -0.27683(10) 0.0229(2) Uani 1 1 d .
C22 C 0.6242(2) 0.32537(11) -0.37471(15) 0.0336(4) Uani 1 1 d .
H22A H 0.5741 0.2848 -0.3371 0.040 Uiso 1 1 calc R
H22B H 0.6977 0.2933 -0.3986 0.040 Uiso 1 1 calc R
C23 C 0.5050(2) 0.36859(13) -0.49627(18) 0.0421(4) Uani 1 1 d .
H23A H 0.4468 0.3255 -0.5636 0.063 Uiso 1 1 calc R
H23B H 0.5560 0.4077 -0.5336 0.063 Uiso 1 1 calc R
H23C H 0.4339 0.4009 -0.4711 0.063 Uiso 1 1 calc R

loop_
_atom_site_aniso_label
_atom_site_aniso_U_11
_atom_site_aniso_U_22
_atom_site_aniso_U_33
_atom_site_aniso_U_23
_atom_site_aniso_U_13
_atom_site_aniso_U_12
O1 0.0155(4) 0.0315(5) 0.0182(5) 0.0018(4) 0.0073(4) 0.0041(4)
C2 0.0144(6) 0.0200(6) 0.0227(7) -0.0022(5) 0.0092(5) -0.0030(5)
N3 0.0159(5) 0.0224(6) 0.0181(5) -0.0004(4) 0.0065(4) 0.0001(4)
C4 0.0157(6) 0.0264(7) 0.0176(6) -0.0010(5) 0.0058(5) -0.0006(5)
C5 0.0157(6) 0.0253(7) 0.0172(6) 0.0022(5) 0.0061(5) 0.0008(5)
C6 0.0154(6) 0.0183(6) 0.0204(7) -0.0011(5) 0.0059(5) -0.0016(5)
C7 0.0188(6) 0.0235(7) 0.0217(7) -0.0025(5) 0.0081(5) 0.0012(5)
C8 0.0202(6) 0.0221(7) 0.0224(7) -0.0010(5) 0.0056(5) 0.0043(5)
C9 0.0219(6) 0.0192(6) 0.0190(6) 0.0000(5) 0.0057(5) -0.0020(5)
C10 0.0188(6) 0.0226(7) 0.0226(7) -0.0017(5) 0.0097(5) -0.0014(5)
C11 0.0147(6) 0.0213(6) 0.0220(7) -0.0010(5) 0.0068(5) -0.0006(5)
O12 0.0301(5) 0.0282(5) 0.0193(5) 0.0039(4) 0.0072(4) 0.0069(4)
C13 0.0361(8) 0.0327(8) 0.0238(7) 0.0042(6) 0.0054(6) 0.0117(7)
O14 0.0142(4) 0.0380(6) 0.0210(5) -0.0055(4) 0.0058(4) 0.0019(4)
C15 0.0270(7) 0.0279(7) 0.0239(7) 0.0046(6) 0.0107(6) 0.0055(6)
F16 0.0498(6) 0.0373(5) 0.0273(5) 0.0113(4) 0.0158(4) 0.0036(4)
F17 0.0350(5) 0.0295(5) 0.0441(6) 0.0054(4) 0.0161(4) 0.0133(4)
F18 0.0309(4) 0.0248(4) 0.0333(5) -0.0014(4) 0.0142(4) -0.0047(3)
C19 0.0159(6) 0.0244(7) 0.0225(7) 0.0012(5) 0.0101(5) 0.0001(5)
O20 0.0316(5) 0.0243(5) 0.0308(6) 0.0055(4) 0.0125(4) -0.0018(4)
O21 0.0271(5) 0.0217(5) 0.0207(5) -0.0016(4) 0.0110(4) -0.0041(4)
C22 0.0461(9) 0.0279(8) 0.0249(8) -0.0072(6) 0.0135(7) -0.0116(7)
C23 0.0356(8) 0.0496(10) 0.0307(8) -0.0002(8) 0.0046(7) -0.0191(8)

loop_
_atom_type_symbol
_atom_type_description
_atom_type_scat_dispersion_real
_atom_type_scat_dispersion_imag
_atom_type_scat_source
C C 0.0181 0.0091 'International Tables Vol C Tables 4.2.6.8 and 6.1.1.4'
H H 0.0000 0.0000 'International Tables Vol C Tables 4.2.6.8 and 6.1.1.4'
N N 0.0311 0.0180 'International Tables Vol C Tables 4.2.6.8 and 6.1.1.4'
O O 0.0492 0.0322 'International Tables Vol C Tables 4.2.6.8 and 6.1.1.4'
F F 0.0727 0.0534 'International Tables Vol C Tables 4.2.6.8 and 6.1.1.4'

loop_
_geom_angle_atom_site_label_1
_geom_angle_atom_site_label_2
_geom_angle_atom_site_label_3
_geom_angle
C2 O1 C5 107.03(10)
N3 C2 O1 116.84(12)
N3 C2 C6 126.92(12)
O1 C2 C6 116.25(11)
C2 N3 C4 107.79(11)
O14 C4 N3 113.02(11)
O14 C4 C15 109.79(11)
N3 C4 C15 108.59(11)
O14 C4 C5 111.24(11)
N3 C4 C5 104.09(10)
C15 C4 C5 109.95(11)
O1 C5 C19 109.75(11)
O1 C5 C4 103.57(10)
C19 C5 C4 111.62(10)
O1 C5 H5 110.6
C19 C5 H5 110.6
C4 C5 H5 110.6
C7 C6 C11 119.15(12)
C7 C6 C2 120.25(12)
C11 C6 C2 120.59(12)
C8 C7 C6 120.75(13)
C8 C7 H7 119.6
C6 C7 H7 119.6
C7 C8 C9 119.61(12)
C7 C8 H8 120.2
C9 C8 H8 120.2
O12 C9 C8 124.36(12)
O12 C9 C10 115.62(12)
C8 C9 C10 120.02(13)
C11 C10 C9 120.18(13)
C11 C10 H10 119.9
C9 C10 H10 119.9
C10 C11 C6 120.28(12)
C10 C11 H11 119.9
C6 C11 H11 119.9
C9 O12 C13 117.05(12)
O12 C13 H13A 109.5
O12 C13 H13B 109.5
H13A C13 H13B 109.5
O12 C13 H13C 109.5
H13A C13 H13C 109.5
H13B C13 H13C 109.5
C4 O14 H14 109.5
F17 C15 F16 107.96(12)
F17 C15 F18 107.46(12)
F16 C15 F18 106.71(12)
F17 C15 C4 111.86(12)
F16 C15 C4 111.56(12)
F18 C15 C4 111.05(11)
O20 C19 O21 126.71(13)
O20 C19 C5 124.00(13)
O21 C19 C5 109.29(11)
C19 O21 C22 116.36(11)
O21 C22 C23 107.48(14)
O21 C22 H22A 110.2
C23 C22 H22A 110.2
O21 C22 H22B 110.2
C23 C22 H22B 110.2
H22A C22 H22B 108.5
C22 C23 H23A 109.5
C22 C23 H23B 109.5
H23A C23 H23B 109.5
C22 C23 H23C 109.5
H23A C23 H23C 109.5
H23B C23 H23C 109.5

loop_
_geom_bond_atom_site_label_1
_geom_bond_atom_site_label_2
_geom_bond_distance
O1 C2 1.3616(15)
O1 C5 1.4357(16)
C2 N3 1.2840(17)
C2 C6 1.4564(19)
N3 C4 1.4578(17)
C4 O14 1.3865(16)
C4 C15 1.531(2)
C4 C5 1.5544(18)
C5 C19 1.5179(19)
C5 H5 1.0000
C6 C7 1.3929(18)
C6 C11 1.4044(19)
C7 C8 1.388(2)
C7 H7 0.9500
C8 C9 1.391(2)
C8 H8 0.9500
C9 O12 1.3571(17)
C9 C10 1.3995(19)
C10 C11 1.3755(19)
C10 H10 0.9500
C11 H11 0.9500
O12 C13 1.4343(18)
C13 H13A 0.9800
C13 H13B 0.9800
C13 H13C 0.9800
O14 H14 0.8400
C15 F17 1.3335(17)
C15 F16 1.3354(18)
C15 F18 1.3455(17)
C19 O20 1.1991(17)
C19 O21 1.3278(17)
O21 C22 1.4574(17)
C22 C23 1.497(2)
C22 H22A 0.9900
C22 H22B 0.9900
C23 H23A 0.9800
C23 H23B 0.9800
C23 H23C 0.9800

loop_
_geom_hbond_atom_site_label_D
_geom_hbond_atom_site_label_H
_geom_hbond_atom_site_label_A
_geom_hbond_distance_DH
_geom_hbond_distance_HA
_geom_hbond_distance_DA
_geom_hbond_angle_DHA
_geom_hbond_site_symmetry_A
O14 H14 N3 0.84 1.90 2.7441(15) 177.4 3_665

loop_
_geom_torsion_atom_site_label_1
_geom_torsion_atom_site_label_2
_geom_torsion_atom_site_label_3
_geom_torsion_atom_site_label_4
_geom_torsion
C5 O1 C2 N3 -5.56(16)
C5 O1 C2 C6 174.03(11)
O1 C2 N3 C4 0.15(16)
C6 C2 N3 C4 -179.38(12)
C2 N3 C4 O14 125.67(12)
C2 N3 C4 C15 -112.26(12)
C2 N3 C4 C5 4.83(14)
C2 O1 C5 C19 -111.44(11)
C2 O1 C5 C4 7.86(13)
O14 C4 C5 O1 -129.71(11)
N3 C4 C5 O1 -7.70(13)
C15 C4 C5 O1 108.46(12)
O14 C4 C5 C19 -11.70(16)
N3 C4 C5 C19 110.31(12)
C15 C4 C5 C19 -133.53(12)
N3 C2 C6 C7 174.55(13)
O1 C2 C6 C7 -4.99(18)
N3 C2 C6 C11 -4.1(2)
O1 C2 C6 C11 176.32(11)
C11 C6 C7 C8 1.0(2)
C2 C6 C7 C8 -177.72(12)
C6 C7 C8 C9 -0.5(2)
C7 C8 C9 O12 179.66(13)
C7 C8 C9 C10 -0.5(2)
O12 C9 C10 C11 -179.18(12)
C8 C9 C10 C11 1.0(2)
C9 C10 C11 C6 -0.5(2)
C7 C6 C11 C10 -0.5(2)
C2 C6 C11 C10 178.19(12)
C8 C9 O12 C13 -0.7(2)
C10 C9 O12 C13 179.46(12)
O14 C4 C15 F17 61.83(15)
N3 C4 C15 F17 -62.19(14)
C5 C4 C15 F17 -175.47(11)
O14 C4 C15 F16 -59.22(15)
N3 C4 C15 F16 176.76(11)
C5 C4 C15 F16 63.48(15)
O14 C4 C15 F18 -178.12(11)
N3 C4 C15 F18 57.87(14)
C5 C4 C15 F18 -55.42(15)
O1 C5 C19 O20 15.57(17)
C4 C5 C19 O20 -98.66(15)
O1 C5 C19 O21 -165.04(10)
C4 C5 C19 O21 80.73(13)
O20 C19 O21 C22 9.0(2)
C5 C19 O21 C22 -170.35(11)
C19 O21 C22 C23 148.55(13)
